data_4306490
loop_
_publ_author_name
'Kevin D. Hesp'
'Matthew A. Rankin'
'Robert McDonald'
'Mark Stradiotto'

_publ_section_title
;
Synthesis and Characterization of a Cationic Ruthenium Complex Featuring an
Unusual Bis(\h2-BH) Monoborane Ligand
;
_journal_name_full 'Inorganic Chemistry'
_journal_page_first 7471
_journal_page_last 7473
_journal_paper_doi 10.1021/ic801300m
_journal_volume 47
_journal_year 2008
_chemical_formula_moiety 'C28 H49 B P Ru, C24 B F20'
_chemical_formula_sum 'C52 H49 B2 F20 P Ru'
_chemical_formula_weight 1207.57
_chemical_name_systematic
;

 ?

;
_space_group_IT_number 61
_symmetry_cell_setting orthorhombic
_symmetry_space_group_name_Hall '-P 2ac 2ab'
_symmetry_space_group_name_H-M 'P b c a'
_atom_sites_solution_hydrogens geom
_atom_sites_solution_primary direct
_atom_sites_solution_secondary difmap
_audit_creation_method SHELXL-97
_cell_angle_alpha 90.00
_cell_angle_beta 90.00
_cell_angle_gamma 90.00
_cell_formula_units_Z 8
_cell_length_a 18.8734(15)
_cell_length_b 18.0950(15)
_cell_length_c 30.283(3)
_cell_measurement_reflns_used 7311
_cell_measurement_temperature 193(2)
_cell_measurement_theta_max 27.23
_cell_measurement_theta_min 2.43
_cell_volume 10342.1(16)
_computing_cell_refinement 'Bruker SAINT (Bruker, 1997)'
_computing_data_collection 'Bruker SMART (Bruker, 1997)'
_computing_data_reduction 'Bruker SAINT (Bruker, 1997)'
_computing_molecular_graphics 'Bruker SHELXTL (Bruker, 1997)'
_computing_publication_material 'Bruker SHELXTL (Bruker, 1997)'
_computing_structure_refinement 'SHELXL-97 (Sheldrick, 1997)'
_computing_structure_solution 'SHELXS-97 (Sheldrick, 1990)'
_diffrn_ambient_temperature 193(2)
_diffrn_detector_area_resol_mean 8.192
_diffrn_measured_fraction_theta_full 1.000
_diffrn_measured_fraction_theta_max 1.000
_diffrn_measurement_device_type 'Bruker PLATFORM diffractometer/SMART 1000 CCD area detector'
_diffrn_measurement_method '\w scans'
_diffrn_radiation_monochromator graphite
_diffrn_radiation_source 'fine-focus sealed tube'
_diffrn_radiation_type MoK\a
_diffrn_radiation_wavelength 0.71073
_diffrn_reflns_av_R_equivalents 0.0415
_diffrn_reflns_av_sigmaI/netI 0.0214
_diffrn_reflns_limit_h_max 24
_diffrn_reflns_limit_h_min -24
_diffrn_reflns_limit_k_max 23
_diffrn_reflns_limit_k_min -23
_diffrn_reflns_limit_l_max 39
_diffrn_reflns_limit_l_min -39
_diffrn_reflns_number 86717
_diffrn_reflns_theta_full 27.48
_diffrn_reflns_theta_max 27.48
_diffrn_reflns_theta_min 1.70
_diffrn_standards_decay_% 0
_diffrn_standards_interval_time 0
_diffrn_standards_number 0
_exptl_absorpt_coefficient_mu 0.443
_exptl_absorpt_correction_T_max 0.9167
_exptl_absorpt_correction_T_min 0.8394
_exptl_absorpt_correction_type multi-scan
_exptl_absorpt_process_details 'SADABS (Sheldrick, 1996)'
_exptl_crystal_colour orange
_exptl_crystal_density_diffrn 1.551
_exptl_crystal_density_method 'not measured'
_exptl_crystal_description prism
_exptl_crystal_F_000 4880
_exptl_crystal_size_max 0.41
_exptl_crystal_size_mid 0.26
_exptl_crystal_size_min 0.20
_refine_diff_density_max 0.552
_refine_diff_density_min -0.347
_refine_diff_density_rms 0.062
_refine_ls_extinction_method none
_refine_ls_goodness_of_fit_ref 1.047
_refine_ls_hydrogen_treatment mixed
_refine_ls_matrix_type full
_refine_ls_number_parameters 701
_refine_ls_number_reflns 11845
_refine_ls_number_restraints 0
_refine_ls_restrained_S_all 1.047
_refine_ls_R_factor_all 0.0509
_refine_ls_R_factor_gt 0.0342
_refine_ls_shift/su_max 0.004
_refine_ls_shift/su_mean 0.000
_refine_ls_structure_factor_coef Fsqd
_refine_ls_weighting_details 'calc w=1/[\s^2^(Fo^2^)+(0.0408P)^2^+6.6114P] where P=(Fo^2^+2Fc^2^)/3'
_refine_ls_weighting_scheme calc
_refine_ls_wR_factor_gt 0.0804
_refine_ls_wR_factor_ref 0.0900
_reflns_number_gt 9200
_reflns_number_total 11845
_reflns_threshold_expression I>2\s(I)
_cod_data_source_file ic801300m_si_003_2.cif
_cod_data_source_block dal0852
_cod_depositor_comments
;
The following automatic conversions were performed:
'_symmetry_cell_setting' value 'Orthorhombic' changed to 'orthorhombic'
according to '/home/saulius/struct/CIF-dictionaries/cif_core.dic'
dictionary named 'cif_core.dic' version 2.4.1 from 2010-06-29.

Automatic conversion script
Id: cif_fix_enum 1527 2010-12-29 10:47:43Z saulius 
;
_cod_original_cell_volume 10341.9(15)
_cod_database_code 4306490

loop_
_symmetry_equiv_pos_as_xyz
'x, y, z'
'-x+1/2, -y, z+1/2'
'-x, y+1/2, -z+1/2'
'x+1/2, -y+1/2, -z'
'-x, -y, -z'
'x-1/2, y, -z-1/2'
'x, -y-1/2, z-1/2'
'-x-1/2, y-1/2, z'

loop_
_atom_site_label
_atom_site_type_symbol
_atom_site_fract_x
_atom_site_fract_y
_atom_site_fract_z
_atom_site_U_iso_or_equiv
_atom_site_adp_type
_atom_site_occupancy
_atom_site_symmetry_multiplicity
_atom_site_calc_flag
_atom_site_refinement_flags
_atom_site_disorder_assembly
_atom_site_disorder_group
Ru Ru 0.061533(8) 0.223858(9) 0.363597(6) 0.02923(5) Uani 1 1 d . . .
H1 H 0.1338(14) 0.2055(14) 0.3376(8) 0.049(7) Uiso 1 1 d . . .
H2 H 0.1159(15) 0.2155(15) 0.4038(9) 0.061(8) Uiso 1 1 d . . .
P P 0.04998(3) 0.09267(3) 0.369764(17) 0.02752(11) Uani 1 1 d . . .
C10 C -0.04286(13) 0.26006(13) 0.33280(10) 0.0472(6) Uani 1 1 d . . .
C11 C -0.04355(13) 0.27526(13) 0.37864(10) 0.0486(6) Uani 1 1 d . . .
C12 C 0.01278(15) 0.32679(14) 0.38792(10) 0.0552(7) Uani 1 1 d . . .
C13 C 0.04788(13) 0.34191(13) 0.34807(12) 0.0559(8) Uani 1 1 d . . .
C14 C 0.01317(15) 0.29983(15) 0.31402(10) 0.0552(7) Uani 1 1 d . . .
C15 C -0.09918(18) 0.21840(19) 0.30781(14) 0.0834(12) Uani 1 1 d . . .
H15A H -0.1382 0.2520 0.3005 0.100 Uiso 1 1 calc R . .
H15B H -0.1171 0.1779 0.3262 0.100 Uiso 1 1 calc R . .
H15C H -0.0789 0.1982 0.2806 0.100 Uiso 1 1 calc R . .
C16 C -0.1028(2) 0.2564(2) 0.40954(15) 0.0946(14) Uani 1 1 d . . .
H16A H -0.0841 0.2511 0.4396 0.114 Uiso 1 1 calc R . .
H16B H -0.1248 0.2099 0.4003 0.114 Uiso 1 1 calc R . .
H16C H -0.1382 0.2960 0.4090 0.114 Uiso 1 1 calc R . .
C17 C 0.0285(2) 0.3601(2) 0.43229(15) 0.1020(15) Uani 1 1 d . . .
H17A H 0.0786 0.3742 0.4337 0.122 Uiso 1 1 calc R . .
H17B H 0.0183 0.3238 0.4555 0.122 Uiso 1 1 calc R . .
H17C H -0.0012 0.4040 0.4367 0.122 Uiso 1 1 calc R . .
C18 C 0.10478(17) 0.39813(17) 0.33953(19) 0.1098(18) Uani 1 1 d . . .
H18A H 0.1327 0.3831 0.3138 0.132 Uiso 1 1 calc R . .
H18B H 0.1358 0.4016 0.3654 0.132 Uiso 1 1 calc R . .
H18C H 0.0830 0.4464 0.3339 0.132 Uiso 1 1 calc R . .
C19 C 0.0312(2) 0.3027(2) 0.26549(12) 0.1021(15) Uani 1 1 d . . .
H19A H 0.0098 0.3468 0.2522 0.123 Uiso 1 1 calc R . .
H19B H 0.0128 0.2584 0.2508 0.123 Uiso 1 1 calc R . .
H19C H 0.0828 0.3048 0.2619 0.123 Uiso 1 1 calc R . .
C21 C -0.00288(12) 0.04775(12) 0.32577(7) 0.0356(5) Uani 1 1 d . . .
H21 H -0.0525 0.0657 0.3302 0.043 Uiso 1 1 calc R . .
C22 C -0.00751(15) -0.03669(13) 0.32799(9) 0.0481(6) Uani 1 1 d . . .
H22A H -0.0209 -0.0518 0.3579 0.058 Uiso 1 1 calc R . .
H22B H 0.0386 -0.0581 0.3205 0.058 Uiso 1 1 calc R . .
H22C H -0.0432 -0.0542 0.3070 0.058 Uiso 1 1 calc R . .
C23 C 0.01778(14) 0.07281(16) 0.27929(7) 0.0477(6) Uani 1 1 d . . .
H23A H 0.0203 0.1269 0.2784 0.057 Uiso 1 1 calc R . .
H23B H -0.0178 0.0555 0.2581 0.057 Uiso 1 1 calc R . .
H23C H 0.0641 0.0521 0.2716 0.057 Uiso 1 1 calc R . .
C24 C 0.14036(12) 0.05013(12) 0.37160(7) 0.0364(5) Uani 1 1 d . . .
H24 H 0.1695 0.0830 0.3909 0.044 Uiso 1 1 calc R . .
C25 C 0.14666(15) -0.02721(14) 0.39127(9) 0.0519(7) Uani 1 1 d . . .
H25A H 0.1243 -0.0281 0.4205 0.062 Uiso 1 1 calc R . .
H25B H 0.1968 -0.0404 0.3941 0.062 Uiso 1 1 calc R . .
H25C H 0.1230 -0.0628 0.3719 0.062 Uiso 1 1 calc R . .
C26 C 0.17683(14) 0.05026(15) 0.32661(9) 0.0505(6) Uani 1 1 d . . .
H26A H 0.1726 0.0994 0.3133 0.061 Uiso 1 1 calc R . .
H26B H 0.1542 0.0136 0.3074 0.061 Uiso 1 1 calc R . .
H26C H 0.2270 0.0378 0.3303 0.061 Uiso 1 1 calc R . .
C27 C 0.00816(13) 0.05725(13) 0.42092(7) 0.0405(5) Uani 1 1 d . . .
H27 H 0.0211 0.0038 0.4231 0.049 Uiso 1 1 calc R . .
C28 C 0.03908(16) 0.09521(17) 0.46190(8) 0.0554(7) Uani 1 1 d . . .
H28A H 0.0909 0.0923 0.4610 0.066 Uiso 1 1 calc R . .
H28B H 0.0217 0.0704 0.4885 0.066 Uiso 1 1 calc R . .
H28C H 0.0244 0.1472 0.4623 0.066 Uiso 1 1 calc R . .
C29 C -0.07149(15) 0.06090(17) 0.42132(10) 0.0585(7) Uani 1 1 d . . .
H29A H -0.0902 0.0362 0.3950 0.070 Uiso 1 1 calc R . .
H29B H -0.0866 0.1127 0.4214 0.070 Uiso 1 1 calc R . .
H29C H -0.0895 0.0362 0.4478 0.070 Uiso 1 1 calc R . .
C31 C 0.23964(11) 0.24673(11) 0.38269(7) 0.0334(4) Uani 1 1 d . . .
C32 C 0.28764(12) 0.25595(12) 0.34693(8) 0.0390(5) Uani 1 1 d . . .
C33 C 0.35841(13) 0.27052(13) 0.35617(10) 0.0474(6) Uani 1 1 d . . .
H33 H 0.3904 0.2777 0.3323 0.057 Uiso 1 1 calc R . .
C34 C 0.38368(13) 0.27491(13) 0.39899(11) 0.0505(7) Uani 1 1 d . . .
C35 C 0.33667(13) 0.26638(13) 0.43365(10) 0.0484(6) Uani 1 1 d . . .
H35 H 0.3538 0.2695 0.4631 0.058 Uiso 1 1 calc R . .
C36 C 0.26493(12) 0.25338(12) 0.42650(8) 0.0390(5) Uani 1 1 d . . .
C37 C 0.26471(14) 0.24963(17) 0.29959(9) 0.0522(6) Uani 1 1 d . . .
H37A H 0.3011 0.2712 0.2804 0.063 Uiso 1 1 calc R . .
H37B H 0.2199 0.2761 0.2955 0.063 Uiso 1 1 calc R . .
H37C H 0.2582 0.1974 0.2920 0.063 Uiso 1 1 calc R . .
C38 C 0.46143(15) 0.28856(17) 0.40821(14) 0.0724(10) Uani 1 1 d . . .
H38A H 0.4665 0.3320 0.4273 0.087 Uiso 1 1 calc R . .
H38B H 0.4864 0.2972 0.3803 0.087 Uiso 1 1 calc R . .
H38C H 0.4817 0.2453 0.4230 0.087 Uiso 1 1 calc R . .
C39 C 0.21648(14) 0.24715(16) 0.46589(8) 0.0501(6) Uani 1 1 d . . .
H39A H 0.1940 0.1983 0.4660 0.060 Uiso 1 1 calc R . .
H39B H 0.1799 0.2855 0.4642 0.060 Uiso 1 1 calc R . .
H39C H 0.2440 0.2536 0.4930 0.060 Uiso 1 1 calc R . .
B1 B 0.16172(13) 0.23032(13) 0.37418(8) 0.0314(5) Uani 1 1 d . . .
F42 F 0.75645(7) 0.15912(7) 0.43971(4) 0.0381(3) Uani 1 1 d . . .
F43 F 0.81764(8) 0.08868(8) 0.50553(5) 0.0505(4) Uani 1 1 d . . .
F44 F 0.78410(9) -0.05477(9) 0.52419(5) 0.0622(4) Uani 1 1 d . . .
F45 F 0.68712(9) -0.12586(8) 0.47357(5) 0.0544(4) Uani 1 1 d . . .
F46 F 0.61965(7) -0.05462(7) 0.40897(4) 0.0406(3) Uani 1 1 d . . .
F52 F 0.77835(7) 0.10433(8) 0.34770(5) 0.0474(3) Uani 1 1 d . . .
F53 F 0.83768(7) 0.03162(10) 0.28078(5) 0.0580(4) Uani 1 1 d . . .
F54 F 0.76171(8) -0.07054(8) 0.23455(4) 0.0510(4) Uani 1 1 d . . .
F55 F 0.62517(8) -0.09865(8) 0.25786(5) 0.0496(3) Uani 1 1 d . . .
F56 F 0.56357(6) -0.02509(7) 0.32257(4) 0.0387(3) Uani 1 1 d . . .
F62 F 0.67974(9) 0.18931(8) 0.29948(4) 0.0505(4) Uani 1 1 d . . .
F63 F 0.69669(11) 0.33321(9) 0.29910(5) 0.0693(5) Uani 1 1 d . . .
F64 F 0.67595(10) 0.41519(8) 0.37350(6) 0.0616(4) Uani 1 1 d . . .
F65 F 0.63221(9) 0.34656(8) 0.44886(5) 0.0523(4) Uani 1 1 d . . .
F66 F 0.61453(7) 0.20042(7) 0.45044(4) 0.0387(3) Uani 1 1 d . . .
F72 F 0.53639(7) 0.13005(8) 0.31282(4) 0.0417(3) Uani 1 1 d . . .
F73 F 0.39571(8) 0.11851(9) 0.31444(5) 0.0596(4) Uani 1 1 d . . .
F74 F 0.32826(8) 0.07912(10) 0.39070(7) 0.0683(5) Uani 1 1 d . . .
F75 F 0.40614(8) 0.04860(10) 0.46386(6) 0.0682(5) Uani 1 1 d . . .
F76 F 0.54578(7) 0.05472(9) 0.46233(4) 0.0485(4) Uani 1 1 d . . .
C41 C 0.68067(10) 0.05753(12) 0.42197(6) 0.0291(4) Uani 1 1 d . . .
C42 C 0.73379(11) 0.08910(12) 0.44735(7) 0.0315(4) Uani 1 1 d . . .
C43 C 0.76803(11) 0.05322(13) 0.48161(7) 0.0364(5) Uani 1 1 d . . .
C44 C 0.75209(13) -0.01905(13) 0.49081(7) 0.0406(5) Uani 1 1 d . . .
C45 C 0.70237(13) -0.05458(12) 0.46545(8) 0.0381(5) Uani 1 1 d . . .
C46 C 0.66865(11) -0.01614(12) 0.43225(7) 0.0323(4) Uani 1 1 d . . .
C51 C 0.66674(11) 0.04728(11) 0.33775(6) 0.0290(4) Uani 1 1 d . . .
C52 C 0.73719(11) 0.05587(13) 0.32534(7) 0.0345(5) Uani 1 1 d . . .
C53 C 0.76949(11) 0.01844(14) 0.29140(7) 0.0387(5) Uani 1 1 d . . .
C54 C 0.73183(12) -0.03328(13) 0.26816(7) 0.0377(5) Uani 1 1 d . . .
C55 C 0.66292(12) -0.04700(12) 0.27997(7) 0.0361(5) Uani 1 1 d . . .
C56 C 0.63173(11) -0.00704(11) 0.31386(7) 0.0314(4) Uani 1 1 d . . .
C61 C 0.64981(11) 0.18532(11) 0.37599(7) 0.0295(4) Uani 1 1 d . . .
C62 C 0.66873(12) 0.22431(12) 0.33835(7) 0.0366(5) Uani 1 1 d . . .
C63 C 0.67754(14) 0.29976(13) 0.33719(8) 0.0443(6) Uani 1 1 d . . .
C64 C 0.66680(13) 0.34138(13) 0.37422(8) 0.0433(6) Uani 1 1 d . . .
C65 C 0.64541(12) 0.30656(13) 0.41231(8) 0.0373(5) Uani 1 1 d . . .
C66 C 0.63687(11) 0.23105(12) 0.41214(7) 0.0316(4) Uani 1 1 d . . .
C71 C 0.54950(10) 0.08920(11) 0.38646(7) 0.0278(4) Uani 1 1 d . . .
C72 C 0.50608(11) 0.10777(11) 0.35096(7) 0.0325(4) Uani 1 1 d . . .
C73 C 0.43322(12) 0.10398(13) 0.35122(8) 0.0398(5) Uani 1 1 d . . .
C74 C 0.39915(12) 0.08402(13) 0.38955(9) 0.0450(6) Uani 1 1 d . . .
C75 C 0.43871(12) 0.06819(13) 0.42609(9) 0.0439(6) Uani 1 1 d . . .
C76 C 0.51190(11) 0.07129(12) 0.42438(7) 0.0348(5) Uani 1 1 d . . .
B2 B 0.63652(12) 0.09511(12) 0.38051(7) 0.0273(4) Uani 1 1 d . . .

loop_
_atom_site_aniso_label
_atom_site_aniso_U_11
_atom_site_aniso_U_22
_atom_site_aniso_U_33
_atom_site_aniso_U_23
_atom_site_aniso_U_13
_atom_site_aniso_U_12
Ru 0.02495(9) 0.02427(9) 0.03847(10) 0.00150(7) 0.00390(7) 0.00211(6)
P 0.0307(3) 0.0250(3) 0.0269(2) -0.00034(19) -0.0015(2) 0.0008(2)
C10 0.0375(13) 0.0333(13) 0.0709(18) 0.0077(12) -0.0068(12) 0.0085(10)
C11 0.0350(12) 0.0323(12) 0.0786(19) 0.0090(12) 0.0156(12) 0.0107(10)
C12 0.0497(15) 0.0335(13) 0.082(2) -0.0118(13) -0.0040(14) 0.0187(11)
C13 0.0333(13) 0.0237(12) 0.111(2) 0.0133(13) 0.0117(14) 0.0048(9)
C14 0.0477(15) 0.0458(15) 0.0721(18) 0.0245(14) 0.0091(13) 0.0192(12)
C15 0.0554(19) 0.067(2) 0.128(3) -0.013(2) -0.043(2) 0.0163(16)
C16 0.080(2) 0.066(2) 0.137(4) 0.025(2) 0.067(3) 0.0330(19)
C17 0.108(3) 0.074(2) 0.124(3) -0.053(2) -0.029(3) 0.051(2)
C18 0.0497(19) 0.0375(16) 0.242(6) 0.035(2) 0.020(3) -0.0004(14)
C19 0.121(3) 0.106(3) 0.080(3) 0.052(2) 0.020(2) 0.053(3)
C21 0.0342(11) 0.0388(12) 0.0338(11) -0.0051(9) -0.0054(9) 0.0011(9)
C22 0.0548(15) 0.0396(13) 0.0500(14) -0.0117(11) -0.0114(12) -0.0038(11)
C23 0.0491(15) 0.0634(16) 0.0307(12) -0.0033(11) -0.0046(10) 0.0038(12)
C24 0.0367(12) 0.0309(11) 0.0417(12) -0.0065(9) -0.0096(9) 0.0069(9)
C25 0.0575(16) 0.0367(13) 0.0614(16) -0.0010(12) -0.0185(13) 0.0123(11)
C26 0.0404(13) 0.0528(15) 0.0582(16) -0.0134(12) 0.0060(12) 0.0105(11)
C27 0.0468(13) 0.0391(13) 0.0355(12) 0.0036(10) 0.0043(10) -0.0064(10)
C28 0.0710(18) 0.0647(18) 0.0305(12) -0.0009(12) 0.0067(12) -0.0109(14)
C29 0.0543(17) 0.0608(18) 0.0602(17) 0.0015(14) 0.0157(13) -0.0075(13)
C31 0.0295(10) 0.0246(10) 0.0462(12) 0.0008(9) 0.0012(9) 0.0019(8)
C32 0.0335(11) 0.0288(11) 0.0549(14) 0.0044(10) 0.0060(10) 0.0023(9)
C33 0.0327(12) 0.0317(12) 0.0778(19) 0.0026(12) 0.0110(12) 0.0001(9)
C34 0.0311(12) 0.0283(11) 0.092(2) -0.0066(13) -0.0072(13) 0.0026(9)
C35 0.0436(14) 0.0340(13) 0.0676(17) -0.0109(11) -0.0165(12) 0.0048(10)
C36 0.0385(12) 0.0267(10) 0.0517(14) -0.0058(10) -0.0049(10) 0.0027(9)
C37 0.0454(14) 0.0590(16) 0.0523(15) 0.0117(13) 0.0134(12) 0.0004(12)
C38 0.0386(14) 0.0542(18) 0.124(3) -0.0031(18) -0.0158(17) -0.0026(13)
C39 0.0546(16) 0.0546(15) 0.0412(13) -0.0075(12) -0.0049(11) -0.0002(13)
B1 0.0332(12) 0.0241(11) 0.0369(12) 0.0013(9) 0.0036(10) 0.0038(9)
F42 0.0351(7) 0.0396(7) 0.0395(7) -0.0003(5) -0.0045(5) -0.0089(5)
F43 0.0497(8) 0.0555(9) 0.0464(8) -0.0091(7) -0.0211(7) 0.0013(7)
F44 0.0818(12) 0.0527(9) 0.0521(9) 0.0060(7) -0.0337(8) 0.0139(8)
F45 0.0712(10) 0.0348(7) 0.0572(9) 0.0126(6) -0.0173(8) 0.0016(7)
F46 0.0398(7) 0.0349(7) 0.0473(7) 0.0090(6) -0.0121(6) -0.0086(5)
F52 0.0317(7) 0.0654(9) 0.0451(8) -0.0073(7) 0.0014(6) -0.0141(6)
F53 0.0330(7) 0.0893(12) 0.0518(9) -0.0025(8) 0.0111(6) 0.0039(7)
F54 0.0615(9) 0.0546(9) 0.0369(7) -0.0028(6) 0.0077(7) 0.0260(7)
F55 0.0590(9) 0.0388(8) 0.0509(8) -0.0145(6) -0.0031(7) 0.0011(6)
F56 0.0332(7) 0.0362(7) 0.0466(7) -0.0071(6) 0.0017(5) -0.0076(5)
F62 0.0805(11) 0.0417(8) 0.0295(7) 0.0034(6) 0.0093(7) -0.0106(7)
F63 0.1119(15) 0.0451(9) 0.0507(9) 0.0156(7) 0.0142(9) -0.0246(9)
F64 0.0800(11) 0.0292(7) 0.0757(11) 0.0016(7) -0.0010(9) -0.0118(7)
F65 0.0661(10) 0.0415(8) 0.0494(8) -0.0148(6) -0.0003(7) 0.0039(7)
F66 0.0439(7) 0.0418(7) 0.0303(6) 0.0007(5) 0.0052(5) 0.0000(6)
F72 0.0494(8) 0.0481(8) 0.0276(6) 0.0012(6) -0.0054(6) 0.0063(6)
F73 0.0463(8) 0.0717(10) 0.0607(9) -0.0192(8) -0.0250(7) 0.0188(8)
F74 0.0254(7) 0.0697(11) 0.1098(14) -0.0092(10) 0.0003(8) -0.0004(7)
F75 0.0448(9) 0.0813(12) 0.0784(11) 0.0259(9) 0.0300(8) 0.0050(8)
F76 0.0416(8) 0.0679(10) 0.0358(7) 0.0194(7) 0.0083(6) 0.0077(7)
C41 0.0263(10) 0.0351(11) 0.0260(10) 0.0017(8) 0.0022(8) -0.0001(8)
C42 0.0300(11) 0.0344(11) 0.0300(10) -0.0016(8) 0.0024(8) -0.0008(8)
C43 0.0319(11) 0.0458(13) 0.0316(11) -0.0075(9) -0.0062(9) 0.0048(9)
C44 0.0439(13) 0.0451(14) 0.0327(11) 0.0027(10) -0.0085(10) 0.0118(10)
C45 0.0419(12) 0.0337(12) 0.0386(12) 0.0047(9) -0.0013(10) 0.0043(10)
C46 0.0296(10) 0.0350(11) 0.0323(11) 0.0023(9) -0.0010(8) -0.0012(8)
C51 0.0288(10) 0.0306(10) 0.0275(10) 0.0039(8) -0.0008(8) 0.0010(8)
C52 0.0310(11) 0.0417(12) 0.0307(10) 0.0022(9) -0.0018(8) -0.0020(9)
C53 0.0290(11) 0.0506(14) 0.0364(12) 0.0068(10) 0.0030(9) 0.0064(10)
C54 0.0441(13) 0.0401(12) 0.0289(10) 0.0035(9) 0.0015(9) 0.0166(10)
C55 0.0440(13) 0.0291(11) 0.0351(11) -0.0006(9) -0.0057(9) 0.0056(9)
C56 0.0312(10) 0.0293(10) 0.0336(11) 0.0037(8) 0.0000(8) 0.0009(8)
C61 0.0286(10) 0.0303(11) 0.0295(10) 0.0019(8) -0.0026(8) -0.0041(8)
C62 0.0428(12) 0.0363(11) 0.0307(11) 0.0004(9) 0.0016(9) -0.0082(10)
C63 0.0542(15) 0.0386(12) 0.0401(13) 0.0098(10) 0.0021(11) -0.0117(11)
C64 0.0464(14) 0.0298(11) 0.0539(15) 0.0037(10) -0.0039(11) -0.0061(10)
C65 0.0360(12) 0.0347(11) 0.0412(12) -0.0062(10) -0.0050(9) -0.0005(9)
C66 0.0291(10) 0.0353(11) 0.0305(10) 0.0027(9) -0.0015(8) -0.0016(8)
C71 0.0271(10) 0.0242(9) 0.0320(10) -0.0003(8) -0.0005(8) -0.0009(7)
C72 0.0351(11) 0.0280(10) 0.0343(11) -0.0052(8) -0.0017(9) 0.0021(8)
C73 0.0349(12) 0.0346(12) 0.0499(13) -0.0112(10) -0.0121(10) 0.0074(9)
C74 0.0258(11) 0.0358(12) 0.0734(18) -0.0088(12) 0.0002(11) 0.0022(9)
C75 0.0353(12) 0.0365(12) 0.0597(15) 0.0063(11) 0.0152(11) 0.0006(10)
C76 0.0321(11) 0.0317(11) 0.0406(12) 0.0056(9) 0.0026(9) 0.0012(9)
B2 0.0283(11) 0.0287(11) 0.0250(10) 0.0036(9) 0.0005(8) -0.0033(9)

loop_
_atom_type_symbol
_atom_type_description
_atom_type_scat_dispersion_real
_atom_type_scat_dispersion_imag
_atom_type_scat_source
C C 0.0033 0.0016 'International Tables Vol C Tables 4.2.6.8 and 6.1.1.4'
H H 0.0000 0.0000 'International Tables Vol C Tables 4.2.6.8 and 6.1.1.4'
B B 0.0013 0.0007 'International Tables Vol C Tables 4.2.6.8 and 6.1.1.4'
F F 0.0171 0.0103 'International Tables Vol C Tables 4.2.6.8 and 6.1.1.4'
P P 0.1023 0.0942 'International Tables Vol C Tables 4.2.6.8 and 6.1.1.4'
Ru Ru -1.2594 0.8363 'International Tables Vol C Tables 4.2.6.8 and 6.1.1.4'

loop_
_geom_angle_atom_site_label_1
_geom_angle_atom_site_label_2
_geom_angle_atom_site_label_3
_geom_angle
_geom_angle_site_symmetry_1
_geom_angle_site_symmetry_3
_geom_angle_publ_flag
B1 Ru C13 95.26(10) . . ?
B1 Ru C12 107.67(10) . . ?
C13 Ru C12 37.15(11) . . ?
B1 Ru C14 118.51(10) . . ?
C13 Ru C14 37.89(12) . . ?
C12 Ru C14 62.19(11) . . ?
B1 Ru C11 144.39(11) . . ?
C13 Ru C11 62.39(9) . . ?
C12 Ru C11 37.88(10) . . ?
C14 Ru C11 61.19(10) . . ?
B1 Ru C10 154.51(10) . . ?
C13 Ru C10 62.10(10) . . ?
C12 Ru C10 62.12(10) . . ?
C14 Ru C10 36.17(10) . . ?
C11 Ru C10 36.53(11) . . ?
B1 Ru P 97.88(7) . . ?
C13 Ru P 165.67(8) . . ?
C12 Ru P 140.78(8) . . ?
C14 Ru P 128.83(9) . . ?
C11 Ru P 108.42(6) . . ?
C10 Ru P 103.82(6) . . ?
C21 P C27 102.72(11) . . ?
C21 P C24 109.36(10) . . ?
C27 P C24 102.77(11) . . ?
C21 P Ru 115.38(7) . . ?
C27 P Ru 116.59(8) . . ?
C24 P Ru 109.11(7) . . ?
C14 C10 C11 107.8(2) . . ?
C14 C10 C15 125.9(3) . . ?
C11 C10 C15 125.7(3) . . ?
C14 C10 Ru 70.16(14) . . ?
C11 C10 Ru 70.24(14) . . ?
C15 C10 Ru 132.25(18) . . ?
C10 C11 C12 108.1(2) . . ?
C10 C11 C16 125.2(3) . . ?
C12 C11 C16 125.2(3) . . ?
C10 C11 Ru 73.23(14) . . ?
C12 C11 Ru 69.82(13) . . ?
C16 C11 Ru 134.0(2) . . ?
C13 C12 C11 107.8(3) . . ?
C13 C12 C17 126.7(3) . . ?
C11 C12 C17 125.4(3) . . ?
C13 C12 Ru 71.36(14) . . ?
C11 C12 Ru 72.31(13) . . ?
C17 C12 Ru 123.8(2) . . ?
C12 C13 C14 107.3(2) . . ?
C12 C13 C18 128.1(4) . . ?
C14 C13 C18 124.1(3) . . ?
C12 C13 Ru 71.49(14) . . ?
C14 C13 Ru 72.13(14) . . ?
C18 C13 Ru 127.60(19) . . ?
C10 C14 C13 108.9(3) . . ?
C10 C14 C19 125.7(3) . . ?
C13 C14 C19 125.2(3) . . ?
C10 C14 Ru 73.67(14) . . ?
C13 C14 Ru 69.98(15) . . ?
C19 C14 Ru 125.7(2) . . ?
C23 C21 C22 110.5(2) . . ?
C23 C21 P 113.24(16) . . ?
C22 C21 P 115.91(16) . . ?
C25 C24 C26 108.3(2) . . ?
C25 C24 P 117.37(18) . . ?
C26 C24 P 112.57(16) . . ?
C29 C27 C28 110.7(2) . . ?
C29 C27 P 114.64(18) . . ?
C28 C27 P 111.07(16) . . ?
C36 C31 C32 119.3(2) . . ?
C36 C31 B1 120.1(2) . . ?
C32 C31 B1 120.6(2) . . ?
C33 C32 C31 118.8(2) . . ?
C33 C32 C37 118.9(2) . . ?
C31 C32 C37 122.3(2) . . ?
C34 C33 C32 122.0(2) . . ?
C35 C34 C33 118.9(2) . . ?
C35 C34 C38 120.0(3) . . ?
C33 C34 C38 121.1(3) . . ?
C34 C35 C36 121.7(3) . . ?
C35 C36 C31 119.2(2) . . ?
C35 C36 C39 118.7(2) . . ?
C31 C36 C39 122.1(2) . . ?
C31 B1 Ru 172.24(17) . . ?
C42 C41 C46 112.93(19) . . ?
C42 C41 B2 128.03(18) . . ?
C46 C41 B2 118.89(18) . . ?
F42 C42 C43 114.75(18) . . ?
F42 C42 C41 121.20(18) . . ?
C43 C42 C41 124.1(2) . . ?
F43 C43 C44 119.86(19) . . ?
F43 C43 C42 120.3(2) . . ?
C44 C43 C42 119.8(2) . . ?
F44 C44 C43 120.9(2) . . ?
F44 C44 C45 120.2(2) . . ?
C43 C44 C45 118.9(2) . . ?
F45 C45 C44 119.6(2) . . ?
F45 C45 C46 121.2(2) . . ?
C44 C45 C46 119.2(2) . . ?
F46 C46 C45 115.80(19) . . ?
F46 C46 C41 119.24(18) . . ?
C45 C46 C41 125.0(2) . . ?
C56 C51 C52 113.19(19) . . ?
C56 C51 B2 127.78(18) . . ?
C52 C51 B2 118.78(18) . . ?
F52 C52 C53 116.05(19) . . ?
F52 C52 C51 119.10(19) . . ?
C53 C52 C51 124.8(2) . . ?
F53 C53 C54 119.6(2) . . ?
F53 C53 C52 121.0(2) . . ?
C54 C53 C52 119.4(2) . . ?
F54 C54 C53 120.9(2) . . ?
F54 C54 C55 120.3(2) . . ?
C53 C54 C55 118.8(2) . . ?
F55 C55 C54 119.7(2) . . ?
F55 C55 C56 120.2(2) . . ?
C54 C55 C56 120.1(2) . . ?
F56 C56 C55 114.95(19) . . ?
F56 C56 C51 121.48(18) . . ?
C55 C56 C51 123.6(2) . . ?
C62 C61 C66 112.87(19) . . ?
C62 C61 B2 127.43(19) . . ?
C66 C61 B2 119.56(17) . . ?
F62 C62 C63 115.06(19) . . ?
F62 C62 C61 121.10(19) . . ?
C63 C62 C61 123.8(2) . . ?
F63 C63 C64 119.6(2) . . ?
F63 C63 C62 119.9(2) . . ?
C64 C63 C62 120.5(2) . . ?
F64 C64 C63 120.9(2) . . ?
F64 C64 C65 120.4(2) . . ?
C63 C64 C65 118.7(2) . . ?
F65 C65 C64 119.9(2) . . ?
F65 C65 C66 121.0(2) . . ?
C64 C65 C66 119.1(2) . . ?
F66 C66 C65 116.10(19) . . ?
F66 C66 C61 119.01(18) . . ?
C65 C66 C61 124.9(2) . . ?
C76 C71 C72 113.20(19) . . ?
C76 C71 B2 127.75(18) . . ?
C72 C71 B2 118.95(18) . . ?
F72 C72 C73 116.3(2) . . ?
F72 C72 C71 118.87(19) . . ?
C73 C72 C71 124.8(2) . . ?
F73 C73 C74 120.3(2) . . ?
F73 C73 C72 120.7(2) . . ?
C74 C73 C72 119.0(2) . . ?
F74 C74 C75 120.7(2) . . ?
F74 C74 C73 120.4(2) . . ?
C75 C74 C73 118.9(2) . . ?
F75 C75 C74 119.6(2) . . ?
F75 C75 C76 119.9(2) . . ?
C74 C75 C76 120.5(2) . . ?
F76 C76 C75 115.6(2) . . ?
F76 C76 C71 120.95(18) . . ?
C75 C76 C71 123.4(2) . . ?
C41 B2 C71 113.00(16) . . ?
C41 B2 C61 113.05(16) . . ?
C71 B2 C61 102.87(16) . . ?
C41 B2 C51 101.82(16) . . ?
C71 B2 C51 113.10(16) . . ?
C61 B2 C51 113.42(16) . . ?

loop_
_geom_bond_atom_site_label_1
_geom_bond_atom_site_label_2
_geom_bond_distance
_geom_bond_site_symmetry_2
_geom_bond_publ_flag
Ru B1 1.921(2) . ?
Ru C13 2.203(2) . ?
Ru C12 2.204(2) . ?
Ru C14 2.231(3) . ?
Ru C11 2.237(2) . ?
Ru C10 2.276(2) . ?
Ru P 2.3911(6) . ?
P C21 1.852(2) . ?
P C27 1.853(2) . ?
P C24 1.872(2) . ?
C10 C14 1.400(4) . ?
C10 C11 1.415(4) . ?
C10 C15 1.507(4) . ?
C11 C12 1.442(4) . ?
C11 C16 1.497(4) . ?
C12 C13 1.404(4) . ?
C12 C17 1.502(5) . ?
C13 C14 1.440(4) . ?
C13 C18 1.502(4) . ?
C14 C19 1.509(5) . ?
C21 C23 1.529(3) . ?
C21 C22 1.532(3) . ?
C24 C25 1.526(3) . ?
C24 C26 1.526(3) . ?
C27 C29 1.505(4) . ?
C27 C28 1.534(3) . ?
C31 C36 1.415(3) . ?
C31 C32 1.422(3) . ?
C31 B1 1.522(3) . ?
C32 C33 1.390(3) . ?
C32 C37 1.502(4) . ?
C33 C34 1.384(4) . ?
C34 C35 1.383(4) . ?
C34 C38 1.514(4) . ?
C35 C36 1.391(3) . ?
C36 C39 1.507(3) . ?
F42 C42 1.357(2) . ?
F43 C43 1.347(2) . ?
F44 C44 1.343(2) . ?
F45 C45 1.344(3) . ?
F46 C46 1.355(2) . ?
F52 C52 1.353(2) . ?
F53 C53 1.348(3) . ?
F54 C54 1.345(2) . ?
F55 C55 1.352(3) . ?
F56 C56 1.353(2) . ?
F62 C62 1.353(3) . ?
F63 C63 1.352(3) . ?
F64 C64 1.347(3) . ?
F65 C65 1.346(3) . ?
F66 C66 1.353(2) . ?
F72 C72 1.351(3) . ?
F73 C73 1.346(3) . ?
F74 C74 1.341(3) . ?
F75 C75 1.346(3) . ?
F76 C76 1.349(3) . ?
C41 C42 1.386(3) . ?
C41 C46 1.388(3) . ?
C41 B2 1.653(3) . ?
C42 C43 1.384(3) . ?
C43 C44 1.371(3) . ?
C44 C45 1.372(3) . ?
C45 C46 1.378(3) . ?
C51 C56 1.388(3) . ?
C51 C52 1.390(3) . ?
C51 B2 1.659(3) . ?
C52 C53 1.374(3) . ?
C53 C54 1.370(3) . ?
C54 C55 1.372(3) . ?
C55 C56 1.387(3) . ?
C61 C62 1.387(3) . ?
C61 C66 1.394(3) . ?
C61 B2 1.657(3) . ?
C62 C63 1.376(3) . ?
C63 C64 1.366(4) . ?
C64 C65 1.375(3) . ?
C65 C66 1.376(3) . ?
C71 C76 1.388(3) . ?
C71 C72 1.393(3) . ?
C71 B2 1.656(3) . ?
C72 C73 1.377(3) . ?
C73 C74 1.375(4) . ?
C74 C75 1.365(4) . ?
C75 C76 1.383(3) . ?

loop_
_geom_torsion_atom_site_label_1
_geom_torsion_atom_site_label_2
_geom_torsion_atom_site_label_3
_geom_torsion_atom_site_label_4
_geom_torsion
_geom_torsion_site_symmetry_1
_geom_torsion_site_symmetry_2
_geom_torsion_site_symmetry_3
_geom_torsion_site_symmetry_4
_geom_torsion_publ_flag
B1 Ru P C21 -133.67(11) . . . . ?
C13 Ru P C21 22.7(4) . . . . ?
C12 Ru P C21 95.46(15) . . . . ?
C14 Ru P C21 3.23(12) . . . . ?
C11 Ru P C21 70.66(12) . . . . ?
C10 Ru P C21 32.86(11) . . . . ?
B1 Ru P C27 105.68(12) . . . . ?
C13 Ru P C27 -97.9(4) . . . . ?
C12 Ru P C27 -25.20(15) . . . . ?
C14 Ru P C27 -117.43(13) . . . . ?
C11 Ru P C27 -50.00(12) . . . . ?
C10 Ru P C27 -87.79(12) . . . . ?
B1 Ru P C24 -10.11(11) . . . . ?
C13 Ru P C24 146.3(3) . . . . ?
C12 Ru P C24 -140.99(14) . . . . ?
C14 Ru P C24 126.79(12) . . . . ?
C11 Ru P C24 -165.79(11) . . . . ?
C10 Ru P C24 156.42(11) . . . . ?
B1 Ru C10 C14 8.3(3) . . . . ?
C13 Ru C10 C14 37.92(18) . . . . ?
C12 Ru C10 C14 80.17(19) . . . . ?
C11 Ru C10 C14 118.3(2) . . . . ?
P Ru C10 C14 -139.26(16) . . . . ?
B1 Ru C10 C11 -110.0(3) . . . . ?
C13 Ru C10 C11 -80.43(17) . . . . ?
C12 Ru C10 C11 -38.18(15) . . . . ?
C14 Ru C10 C11 -118.3(2) . . . . ?
P Ru C10 C11 102.39(14) . . . . ?
B1 Ru C10 C15 129.2(3) . . . . ?
C13 Ru C10 C15 158.8(4) . . . . ?
C12 Ru C10 C15 -158.9(4) . . . . ?
C14 Ru C10 C15 120.9(4) . . . . ?
C11 Ru C10 C15 -120.7(4) . . . . ?
P Ru C10 C15 -18.3(3) . . . . ?
C14 C10 C11 C12 1.1(3) . . . . ?
C15 C10 C11 C12 -170.1(2) . . . . ?
Ru C10 C11 C12 61.48(16) . . . . ?
C14 C10 C11 C16 167.2(2) . . . . ?
C15 C10 C11 C16 -4.0(4) . . . . ?
Ru C10 C11 C16 -132.4(3) . . . . ?
C14 C10 C11 Ru -60.39(17) . . . . ?
C15 C10 C11 Ru 128.4(3) . . . . ?
B1 Ru C11 C10 136.02(18) . . . . ?
C13 Ru C11 C10 79.56(17) . . . . ?
C12 Ru C11 C10 117.1(2) . . . . ?
C14 Ru C11 C10 36.35(16) . . . . ?
P Ru C11 C10 -88.47(14) . . . . ?
B1 Ru C11 C12 18.9(3) . . . . ?
C13 Ru C11 C12 -37.56(18) . . . . ?
C14 Ru C11 C12 -80.77(19) . . . . ?
C10 Ru C11 C12 -117.1(2) . . . . ?
P Ru C11 C12 154.40(16) . . . . ?
B1 Ru C11 C16 -101.0(4) . . . . ?
C13 Ru C11 C16 -157.4(4) . . . . ?
C12 Ru C11 C16 -119.9(4) . . . . ?
C14 Ru C11 C16 159.4(4) . . . . ?
C10 Ru C11 C16 123.0(4) . . . . ?
P Ru C11 C16 34.5(4) . . . . ?
C10 C11 C12 C13 -0.7(3) . . . . ?
C16 C11 C12 C13 -166.8(3) . . . . ?
Ru C11 C12 C13 62.93(16) . . . . ?
C10 C11 C12 C17 177.1(3) . . . . ?
C16 C11 C12 C17 11.0(4) . . . . ?
Ru C11 C12 C17 -119.3(3) . . . . ?
C10 C11 C12 Ru -63.68(17) . . . . ?
C16 C11 C12 Ru 130.2(3) . . . . ?
B1 Ru C12 C13 74.86(19) . . . . ?
C14 Ru C12 C13 -38.62(17) . . . . ?
C11 Ru C12 C13 -116.5(3) . . . . ?
C10 Ru C12 C13 -79.72(18) . . . . ?
P Ru C12 C13 -156.96(14) . . . . ?
B1 Ru C12 C11 -168.59(17) . . . . ?
C13 Ru C12 C11 116.5(3) . . . . ?
C14 Ru C12 C11 77.93(18) . . . . ?
C10 Ru C12 C11 36.83(16) . . . . ?
P Ru C12 C11 -40.4(2) . . . . ?
B1 Ru C12 C17 -47.4(3) . . . . ?
C13 Ru C12 C17 -122.2(4) . . . . ?
C14 Ru C12 C17 -160.9(4) . . . . ?
C11 Ru C12 C17 121.2(4) . . . . ?
C10 Ru C12 C17 158.0(4) . . . . ?
P Ru C12 C17 80.8(3) . . . . ?
C11 C12 C13 C14 0.1(3) . . . . ?
C17 C12 C13 C14 -177.6(3) . . . . ?
Ru C12 C13 C14 63.67(16) . . . . ?
C11 C12 C13 C18 172.7(3) . . . . ?
C17 C12 C13 C18 -5.0(4) . . . . ?
Ru C12 C13 C18 -123.7(3) . . . . ?
C11 C12 C13 Ru -63.55(16) . . . . ?
C17 C12 C13 Ru 118.7(3) . . . . ?
B1 Ru C13 C12 -112.54(18) . . . . ?
C14 Ru C13 C12 116.0(2) . . . . ?
C11 Ru C13 C12 38.30(17) . . . . ?
C10 Ru C13 C12 79.79(17) . . . . ?
P Ru C13 C12 90.9(4) . . . . ?
B1 Ru C13 C14 131.47(16) . . . . ?
C12 Ru C13 C14 -116.0(2) . . . . ?
C11 Ru C13 C14 -77.69(17) . . . . ?
C10 Ru C13 C14 -36.20(15) . . . . ?
P Ru C13 C14 -25.0(4) . . . . ?
B1 Ru C13 C18 11.8(4) . . . . ?
C12 Ru C13 C18 124.3(5) . . . . ?
C14 Ru C13 C18 -119.7(4) . . . . ?
C11 Ru C13 C18 162.6(4) . . . . ?
C10 Ru C13 C18 -155.9(4) . . . . ?
P Ru C13 C18 -144.7(3) . . . . ?
C11 C10 C14 C13 -1.0(3) . . . . ?
C15 C10 C14 C13 170.1(2) . . . . ?
Ru C10 C14 C13 -61.47(17) . . . . ?
C11 C10 C14 C19 -177.0(3) . . . . ?
C15 C10 C14 C19 -5.8(4) . . . . ?
Ru C10 C14 C19 122.6(3) . . . . ?
C11 C10 C14 Ru 60.44(17) . . . . ?
C15 C10 C14 Ru -128.4(3) . . . . ?
C12 C13 C14 C10 0.6(3) . . . . ?
C18 C13 C14 C10 -172.4(2) . . . . ?
Ru C13 C14 C10 63.81(17) . . . . ?
C12 C13 C14 C19 176.5(3) . . . . ?
C18 C13 C14 C19 3.5(4) . . . . ?
Ru C13 C14 C19 -120.2(3) . . . . ?
C12 C13 C14 Ru -63.25(17) . . . . ?
C18 C13 C14 Ru 123.8(2) . . . . ?
B1 Ru C14 C10 -175.94(16) . . . . ?
C13 Ru C14 C10 -117.8(2) . . . . ?
C12 Ru C14 C10 -79.97(18) . . . . ?
C11 Ru C14 C10 -36.72(16) . . . . ?
P Ru C14 C10 54.4(2) . . . . ?
B1 Ru C14 C13 -58.11(18) . . . . ?
C12 Ru C14 C13 37.86(15) . . . . ?
C11 Ru C14 C13 81.11(17) . . . . ?
C10 Ru C14 C13 117.8(2) . . . . ?
P Ru C14 C13 172.27(12) . . . . ?
B1 Ru C14 C19 61.5(4) . . . . ?
C13 Ru C14 C19 119.6(4) . . . . ?
C12 Ru C14 C19 157.4(4) . . . . ?
C11 Ru C14 C19 -159.3(4) . . . . ?
C10 Ru C14 C19 -122.6(4) . . . . ?
P Ru C14 C19 -68.1(3) . . . . ?
C27 P C21 C23 175.65(17) . . . . ?
C24 P C21 C23 -75.72(19) . . . . ?
Ru P C21 C23 47.71(19) . . . . ?
C27 P C21 C22 -55.1(2) . . . . ?
C24 P C21 C22 53.5(2) . . . . ?
Ru P C21 C22 176.97(15) . . . . ?
C21 P C24 C25 -73.9(2) . . . . ?
C27 P C24 C25 34.7(2) . . . . ?
Ru P C24 C25 159.03(16) . . . . ?
C21 P C24 C26 52.9(2) . . . . ?
C27 P C24 C26 161.49(17) . . . . ?
Ru P C24 C26 -74.17(17) . . . . ?
C21 P C27 C29 -47.0(2) . . . . ?
C24 P C27 C29 -160.55(19) . . . . ?
Ru P C27 C29 80.2(2) . . . . ?
C21 P C27 C28 -173.44(19) . . . . ?
C24 P C27 C28 73.0(2) . . . . ?
Ru P C27 C28 -46.3(2) . . . . ?
C36 C31 C32 C33 0.7(3) . . . . ?
B1 C31 C32 C33 -179.7(2) . . . . ?
C36 C31 C32 C37 179.9(2) . . . . ?
B1 C31 C32 C37 -0.4(3) . . . . ?
C31 C32 C33 C34 1.2(3) . . . . ?
C37 C32 C33 C34 -178.1(2) . . . . ?
C32 C33 C34 C35 -1.7(4) . . . . ?
C32 C33 C34 C38 178.1(2) . . . . ?
C33 C34 C35 C36 0.1(4) . . . . ?
C38 C34 C35 C36 -179.7(2) . . . . ?
C34 C35 C36 C31 1.7(3) . . . . ?
C34 C35 C36 C39 -178.0(2) . . . . ?
C32 C31 C36 C35 -2.1(3) . . . . ?
B1 C31 C36 C35 178.3(2) . . . . ?
C32 C31 C36 C39 177.6(2) . . . . ?
B1 C31 C36 C39 -2.0(3) . . . . ?
C36 C31 B1 Ru 88.5(14) . . . . ?
C32 C31 B1 Ru -91.1(14) . . . . ?
C13 Ru B1 C31 13.4(14) . . . . ?
C12 Ru B1 C31 -22.4(14) . . . . ?
C14 Ru B1 C31 45.0(14) . . . . ?
C11 Ru B1 C31 -34.5(15) . . . . ?
C10 Ru B1 C31 39.4(15) . . . . ?
P Ru B1 C31 -172.3(14) . . . . ?
C46 C41 C42 F42 175.07(18) . . . . ?
B2 C41 C42 F42 -0.4(3) . . . . ?
C46 C41 C42 C43 -4.5(3) . . . . ?
B2 C41 C42 C43 -180.0(2) . . . . ?
F42 C42 C43 F43 2.5(3) . . . . ?
C41 C42 C43 F43 -177.96(19) . . . . ?
F42 C42 C43 C44 -176.62(19) . . . . ?
C41 C42 C43 C44 3.0(3) . . . . ?
F43 C43 C44 F44 1.6(3) . . . . ?
C42 C43 C44 F44 -179.3(2) . . . . ?
F43 C43 C44 C45 -178.7(2) . . . . ?
C42 C43 C44 C45 0.4(3) . . . . ?
F44 C44 C45 F45 -1.5(3) . . . . ?
C43 C44 C45 F45 178.8(2) . . . . ?
F44 C44 C45 C46 178.0(2) . . . . ?
C43 C44 C45 C46 -1.6(3) . . . . ?
F45 C45 C46 F46 0.3(3) . . . . ?
C44 C45 C46 F46 -179.2(2) . . . . ?
F45 C45 C46 C41 179.3(2) . . . . ?
C44 C45 C46 C41 -0.2(4) . . . . ?
C42 C41 C46 F46 -177.88(18) . . . . ?
B2 C41 C46 F46 -2.0(3) . . . . ?
C42 C41 C46 C45 3.1(3) . . . . ?
B2 C41 C46 C45 179.1(2) . . . . ?
C56 C51 C52 F52 -176.49(18) . . . . ?
B2 C51 C52 F52 -1.8(3) . . . . ?
C56 C51 C52 C53 3.6(3) . . . . ?
B2 C51 C52 C53 178.3(2) . . . . ?
F52 C52 C53 F53 -1.8(3) . . . . ?
C51 C52 C53 F53 178.2(2) . . . . ?
F52 C52 C53 C54 177.92(19) . . . . ?
C51 C52 C53 C54 -2.1(3) . . . . ?
F53 C53 C54 F54 -0.8(3) . . . . ?
C52 C53 C54 F54 179.53(19) . . . . ?
F53 C53 C54 C55 178.8(2) . . . . ?
C52 C53 C54 C55 -1.0(3) . . . . ?
F54 C54 C55 F55 0.5(3) . . . . ?
C53 C54 C55 F55 -179.01(19) . . . . ?
F54 C54 C55 C56 -178.25(19) . . . . ?
C53 C54 C55 C56 2.2(3) . . . . ?
F55 C55 C56 F56 1.1(3) . . . . ?
C54 C55 C56 F56 179.81(18) . . . . ?
F55 C55 C56 C51 -179.34(19) . . . . ?
C54 C55 C56 C51 -0.6(3) . . . . ?
C52 C51 C56 F56 177.40(18) . . . . ?
B2 C51 C56 F56 3.3(3) . . . . ?
C52 C51 C56 C55 -2.2(3) . . . . ?
B2 C51 C56 C55 -176.3(2) . . . . ?
C66 C61 C62 F62 -176.6(2) . . . . ?
B2 C61 C62 F62 -1.0(3) . . . . ?
C66 C61 C62 C63 3.2(3) . . . . ?
B2 C61 C62 C63 178.8(2) . . . . ?
F62 C62 C63 F63 -0.8(4) . . . . ?
C61 C62 C63 F63 179.4(2) . . . . ?
F62 C62 C63 C64 179.0(2) . . . . ?
C61 C62 C63 C64 -0.9(4) . . . . ?
F63 C63 C64 F64 -0.9(4) . . . . ?
C62 C63 C64 F64 179.4(2) . . . . ?
F63 C63 C64 C65 178.2(2) . . . . ?
C62 C63 C64 C65 -1.5(4) . . . . ?
F64 C64 C65 F65 1.3(4) . . . . ?
C63 C64 C65 F65 -177.8(2) . . . . ?
F64 C64 C65 C66 -179.7(2) . . . . ?
C63 C64 C65 C66 1.2(4) . . . . ?
F65 C65 C66 F66 0.2(3) . . . . ?
C64 C65 C66 F66 -178.9(2) . . . . ?
F65 C65 C66 C61 -179.47(19) . . . . ?
C64 C65 C66 C61 1.5(3) . . . . ?
C62 C61 C66 F66 176.79(18) . . . . ?
B2 C61 C66 F66 0.9(3) . . . . ?
C62 C61 C66 C65 -3.6(3) . . . . ?
B2 C61 C66 C65 -179.5(2) . . . . ?
C76 C71 C72 F72 176.56(18) . . . . ?
B2 C71 C72 F72 0.0(3) . . . . ?
C76 C71 C72 C73 -4.7(3) . . . . ?
B2 C71 C72 C73 178.7(2) . . . . ?
F72 C72 C73 F73 3.1(3) . . . . ?
C71 C72 C73 F73 -175.69(19) . . . . ?
F72 C72 C73 C74 -177.87(19) . . . . ?
C71 C72 C73 C74 3.4(3) . . . . ?
F73 C73 C74 F74 -0.3(3) . . . . ?
C72 C73 C74 F74 -179.3(2) . . . . ?
F73 C73 C74 C75 178.7(2) . . . . ?
C72 C73 C74 C75 -0.4(3) . . . . ?
F74 C74 C75 F75 -1.1(4) . . . . ?
C73 C74 C75 F75 180.0(2) . . . . ?
F74 C74 C75 C76 178.2(2) . . . . ?
C73 C74 C75 C76 -0.8(4) . . . . ?
F75 C75 C76 F76 -0.9(3) . . . . ?
C74 C75 C76 F76 179.9(2) . . . . ?
F75 C75 C76 C71 178.4(2) . . . . ?
C74 C75 C76 C71 -0.9(4) . . . . ?
C72 C71 C76 F76 -177.42(19) . . . . ?
B2 C71 C76 F76 -1.2(3) . . . . ?
C72 C71 C76 C75 3.4(3) . . . . ?
B2 C71 C76 C75 179.6(2) . . . . ?
C42 C41 B2 C71 -127.6(2) . . . . ?
C46 C41 B2 C71 57.1(2) . . . . ?
C42 C41 B2 C61 -11.3(3) . . . . ?
C46 C41 B2 C61 173.46(18) . . . . ?
C42 C41 B2 C51 110.7(2) . . . . ?
C46 C41 B2 C51 -64.5(2) . . . . ?
C76 C71 B2 C41 14.2(3) . . . . ?
C72 C71 B2 C41 -169.81(17) . . . . ?
C76 C71 B2 C61 -108.1(2) . . . . ?
C72 C71 B2 C61 68.0(2) . . . . ?
C76 C71 B2 C51 129.2(2) . . . . ?
C72 C71 B2 C51 -54.8(2) . . . . ?
C62 C61 B2 C41 129.6(2) . . . . ?
C66 C61 B2 C41 -55.2(2) . . . . ?
C62 C61 B2 C71 -108.2(2) . . . . ?
C66 C61 B2 C71 67.0(2) . . . . ?
C62 C61 B2 C51 14.3(3) . . . . ?
C66 C61 B2 C51 -170.45(18) . . . . ?
C56 C51 B2 C41 106.4(2) . . . . ?
C52 C51 B2 C41 -67.4(2) . . . . ?
C56 C51 B2 C71 -15.1(3) . . . . ?
C52 C51 B2 C71 171.02(18) . . . . ?
C56 C51 B2 C61 -131.8(2) . . . . ?
C52 C51 B2 C61 54.4(2) . . . . ?
